data_7116373
loop_
_publ_author_name
'Ming Liu'
'Martin Nieger'
'Andreas Schmidt'

_publ_section_title
;
 Mesomericbetaine - N-heterocyclic carbene interconversions of
 1,2,4-triazolium-phenolates. Sulfur, selenium, and borane adduct
 formation
;
_journal_name_full Chem.Commun.
_journal_page_first 477
_journal_paper_doi 10.1039/C4cc08032G
_journal_volume 51
_journal_year 2015
_chemical_formula_moiety 'C18 H20 B N3 O1, 0.5(H2 O)'
_chemical_formula_sum 'C18 H21 B N3 O1.5'
_chemical_formula_weight 314.19
_chemical_name_systematic 4,4-diethyl-3-phenyl-4JH-benzo[e][1,2,4]triazolo[3,4-c]81,4,2]oxaza-borinin-3-ium-4-uide
_space_group_crystal_system triclinic
_space_group_IT_number 2
_space_group_name_Hall '-P 1'
_space_group_name_H-M_alt 'P -1'
_symmetry_space_group_name_Hall '-P 1'
_symmetry_space_group_name_H-M 'P -1'
_atom_sites_solution_hydrogens difmap
_atom_sites_solution_primary direct
_atom_sites_solution_secondary difmap
_audit_creation_method SHELXL-2013
_cell_angle_alpha 72.078(4)
_cell_angle_beta 87.907(4)
_cell_angle_gamma 79.532(4)
_cell_formula_units_Z 4
_cell_length_a 9.0122(4)
_cell_length_b 11.1230(5)
_cell_length_c 17.8748(9)
_cell_measurement_reflns_used 5167
_cell_measurement_temperature 173(2)
_cell_measurement_theta_max 29.94
_cell_measurement_theta_min 2.5
_cell_volume 1676.14(14)
_computing_cell_refinement
;
CrysAlisPro, Agilent Technologies,
Version 1.171.37.31 (release 14-01-2014 CrysAlis171 .NET)
(compiled Jan 14 2014,18:38:05)
;
_computing_data_collection
;
CrysAlisPro, Agilent Technologies,
Version 1.171.37.31 (release 14-01-2014 CrysAlis171 .NET)
(compiled Jan 14 2014,18:38:05)
;
_computing_data_reduction
;
CrysAlisPro, Agilent Technologies,
Version 1.171.37.31 (release 14-01-2014 CrysAlis171 .NET)
(compiled Jan 14 2014,18:38:05)
;
_computing_molecular_graphics Shelxtl-Plus
_computing_publication_material publCIF
_computing_structure_refinement 'SHELXL-2013 (Sheldrick, 2013)'
_computing_structure_solution SHELXS-97
_diffrn_ambient_temperature 173(2)
_diffrn_detector_area_resol_mean 16.0107
_diffrn_measured_fraction_theta_full 0.998
_diffrn_measured_fraction_theta_max 0.999
_diffrn_measurement_device_type 'Agilent, SuperNova, Single source at offset, Eos'
_diffrn_measurement_method 'rotation in \w, 1\%'
_diffrn_radiation_type MoK\a
_diffrn_radiation_wavelength 0.71073
_diffrn_reflns_av_R_equivalents 0.0245
_diffrn_reflns_av_unetI/netI 0.0447
_diffrn_reflns_Laue_measured_fraction_full 0.998
_diffrn_reflns_Laue_measured_fraction_max 0.999
_diffrn_reflns_limit_h_max 11
_diffrn_reflns_limit_h_min -11
_diffrn_reflns_limit_k_max 14
_diffrn_reflns_limit_k_min -14
_diffrn_reflns_limit_l_max 23
_diffrn_reflns_limit_l_min -22
_diffrn_reflns_number 13218
_diffrn_reflns_point_group_measured_fraction_full 0.998
_diffrn_reflns_point_group_measured_fraction_max 0.999
_diffrn_reflns_theta_full 25.242
_diffrn_reflns_theta_max 27.500
_diffrn_reflns_theta_min 1.956
_diffrn_source 'SuperNova (Mo) X-ray Source'
_exptl_absorpt_coefficient_mu 0.080
_exptl_absorpt_correction_T_max 1.00000
_exptl_absorpt_correction_T_min 0.82286
_exptl_absorpt_correction_type multi-scan
_exptl_absorpt_process_details
;
CrysAlisPro, Agilent Technologies,
Version 1.171.37.31 (release 14-01-2014 CrysAlis171 .NET)
(compiled Jan 14 2014,18:38:05)
Empirical absorption correction using spherical harmonics,
 implemented in SCALE3 ABSPACK scaling algorithm.
;
_exptl_crystal_colour colourless
_exptl_crystal_density_diffrn 1.245
_exptl_crystal_description plates
_exptl_crystal_F_000 668
_exptl_crystal_size_max 0.320
_exptl_crystal_size_mid 0.160
_exptl_crystal_size_min 0.120
_refine_diff_density_max 0.291
_refine_diff_density_min -0.163
_refine_diff_density_rms 0.039
_refine_ls_extinction_coef 0.0072(9)
_refine_ls_extinction_expression Fc^*^=kFc[1+0.001xFc^2^\l^3^/sin(2\q)]^-1/4^
_refine_ls_extinction_method SHELXL
_refine_ls_goodness_of_fit_ref 1.032
_refine_ls_hydrogen_treatment mixed
_refine_ls_matrix_type full
_refine_ls_number_parameters 433
_refine_ls_number_reflns 7704
_refine_ls_number_restraints 0
_refine_ls_restrained_S_all 1.032
_refine_ls_R_factor_all 0.0621
_refine_ls_R_factor_gt 0.0473
_refine_ls_shift/su_max 0.000
_refine_ls_shift/su_mean 0.000
_refine_ls_structure_factor_coef Fsqd
_refine_ls_weighting_details
;
 w=1/[\s^2^(Fo^2^)+(0.0394P)^2^+0.4454P]
 where P=(Fo^2^+2Fc^2^)/3
;
_refine_ls_weighting_scheme calc
_refine_ls_wR_factor_gt 0.1045
_refine_ls_wR_factor_ref 0.1156
_reflns_Friedel_coverage 0.000
_reflns_number_gt 6094
_reflns_number_total 7704
_reflns_threshold_expression 'I > 2\s(I)'
_cod_data_source_file c4cc08032g2.cif
_cod_data_source_block schm64_compound_16a
_cod_original_formula_sum 'C18 H21 B N3 O1.50'
_cod_database_code 7116373
_shelx_space_group_comment
;
The symmetry employed for this shelxl refinement is uniquely defined
by the following loop, which should always be used as a source of
symmetry information in preference to the above space-group names.
They are only intended as comments.
;
_shelx_estimated_absorpt_t_min 0.975
_shelx_estimated_absorpt_t_max 0.990
_shelxl_version_number 2013-2

loop_
_space_group_symop_operation_xyz
'x, y, z'
'-x, -y, -z'

loop_
_atom_site_label
_atom_site_type_symbol
_atom_site_fract_x
_atom_site_fract_y
_atom_site_fract_z
_atom_site_U_iso_or_equiv
_atom_site_adp_type
_atom_site_occupancy
_atom_site_site_symmetry_order
_atom_site_calc_flag
_atom_site_refinement_flags_posn
_atom_site_refinement_flags_adp
O1 O 0.34279(11) 0.31250(8) 0.63584(6) 0.0268(2) Uani 1 1 d . .
B2 B 0.40002(19) 0.17412(14) 0.63389(9) 0.0251(3) Uani 1 1 d . .
C3 C 0.50733(16) 0.19656(12) 0.55659(8) 0.0234(3) Uani 1 1 d . .
N4 N 0.62690(13) 0.12903(10) 0.53231(7) 0.0245(3) Uani 1 1 d . .
N5 N 0.67516(14) 0.19332(11) 0.45886(7) 0.0280(3) Uani 1 1 d . .
C6 C 0.58179(16) 0.30189(13) 0.43896(9) 0.0265(3) Uani 1 1 d . .
H6 H 0.5852 0.3688 0.3910 0.032 Uiso 1 1 calc R U
N7 N 0.47764(13) 0.30758(10) 0.49603(7) 0.0238(2) Uani 1 1 d . .
C8 C 0.35566(16) 0.40928(12) 0.49676(8) 0.0246(3) Uani 1 1 d . .
C9 C 0.30719(17) 0.50817(13) 0.42839(9) 0.0294(3) Uani 1 1 d . .
H9 H 0.3540 0.5092 0.3798 0.035 Uiso 1 1 calc R U
C10 C 0.18962(17) 0.60517(14) 0.43230(9) 0.0326(3) Uani 1 1 d . .
H10 H 0.1558 0.6739 0.3862 0.039 Uiso 1 1 calc R U
C11 C 0.12140(17) 0.60212(13) 0.50335(9) 0.0314(3) Uani 1 1 d . .
H11 H 0.0402 0.6686 0.5056 0.038 Uiso 1 1 calc R U
C12 C 0.17035(17) 0.50313(13) 0.57121(9) 0.0287(3) Uani 1 1 d . .
H12 H 0.1224 0.5020 0.6196 0.034 Uiso 1 1 calc R U
C13 C 0.28941(16) 0.40518(12) 0.56892(8) 0.0241(3) Uani 1 1 d . .
C14 C 0.48882(18) 0.09907(13) 0.71601(9) 0.0311(3) Uani 1 1 d . .
H14A H 0.4190 0.1065 0.7591 0.037 Uiso 1 1 calc R U
H14B H 0.5145 0.0069 0.7200 0.037 Uiso 1 1 calc R U
C15 C 0.6337(2) 0.14343(15) 0.72998(10) 0.0402(4) Uani 1 1 d . .
H15A H 0.6771 0.0916 0.7818 0.060 Uiso 1 1 calc R U
H15B H 0.6103 0.2340 0.7278 0.060 Uiso 1 1 calc R U
H15C H 0.7064 0.1331 0.6893 0.060 Uiso 1 1 calc R U
C16 C 0.25685(17) 0.11525(14) 0.61677(9) 0.0303(3) Uani 1 1 d . .
H16A H 0.2155 0.1638 0.5633 0.036 Uiso 1 1 calc R U
H16B H 0.2915 0.0247 0.6185 0.036 Uiso 1 1 calc R U
C17 C 0.13267(19) 0.12142(17) 0.67620(11) 0.0405(4) Uani 1 1 d . .
H17A H 0.0491 0.0848 0.6639 0.061 Uiso 1 1 calc R U
H17B H 0.0963 0.2111 0.6738 0.061 Uiso 1 1 calc R U
H17C H 0.1727 0.0723 0.7292 0.061 Uiso 1 1 calc R U
C18 C 0.70870(16) 0.00304(13) 0.57175(8) 0.0262(3) Uani 1 1 d . .
C19 C 0.63192(18) -0.09670(13) 0.60432(9) 0.0305(3) Uani 1 1 d . .
H19 H 0.5248 -0.0825 0.6025 0.037 Uiso 1 1 calc R U
C20 C 0.7146(2) -0.21859(14) 0.63998(10) 0.0387(4) Uani 1 1 d . .
H20 H 0.6638 -0.2883 0.6634 0.046 Uiso 1 1 calc R U
C21 C 0.8696(2) -0.23839(16) 0.64139(10) 0.0452(5) Uani 1 1 d . .
H21 H 0.9253 -0.3222 0.6650 0.054 Uiso 1 1 calc R U
C22 C 0.9453(2) -0.13771(17) 0.60882(10) 0.0450(4) Uani 1 1 d . .
H22 H 1.0525 -0.1521 0.6106 0.054 Uiso 1 1 calc R U
C23 C 0.86450(18) -0.01545(15) 0.57349(9) 0.0356(4) Uani 1 1 d . .
H23 H 0.9155 0.0545 0.5508 0.043 Uiso 1 1 calc R U
O101 O 0.17719(11) 0.52742(9) 0.81474(6) 0.0294(2) Uani 1 1 d . .
B102 B 0.20750(19) 0.58242(16) 0.88096(10) 0.0278(3) Uani 1 1 d . .
C103 C 0.05091(17) 0.68496(14) 0.87977(8) 0.0291(3) Uani 1 1 d . .
N104 N 0.01199(15) 0.79674(12) 0.89563(8) 0.0359(3) Uani 1 1 d . .
N105 N -0.13704(18) 0.85325(15) 0.87578(9) 0.0505(4) Uani 1 1 d . .
C106 C -0.1876(2) 0.77318(18) 0.84851(11) 0.0485(5) Uani 1 1 d . .
H106 H -0.2878 0.7853 0.8291 0.058 Uiso 1 1 calc R U
N107 N -0.07883(14) 0.66884(12) 0.85107(7) 0.0336(3) Uani 1 1 d . .
C108 C -0.08959(17) 0.55835(15) 0.82837(9) 0.0316(3) Uani 1 1 d . .
C109 C -0.22751(18) 0.52350(18) 0.82252(10) 0.0406(4) Uani 1 1 d . .
H109 H -0.3176 0.5713 0.8357 0.049 Uiso 1 1 calc R U
C110 C -0.23308(19) 0.41882(18) 0.79746(10) 0.0432(4) Uani 1 1 d . .
H110 H -0.3273 0.3948 0.7924 0.052 Uiso 1 1 calc R U
C111 C -0.10077(19) 0.34900(17) 0.77966(10) 0.0398(4) Uani 1 1 d . .
H111 H -0.1046 0.2764 0.7629 0.048 Uiso 1 1 calc R U
C112 C 0.03760(18) 0.38368(15) 0.78598(9) 0.0327(3) Uani 1 1 d . .
H112 H 0.1274 0.3351 0.7733 0.039 Uiso 1 1 calc R U
C113 C 0.04521(16) 0.48939(14) 0.81091(8) 0.0281(3) Uani 1 1 d . .
C114 C 0.22784(19) 0.46622(14) 0.96291(9) 0.0364(4) Uani 1 1 d . .
H11A H 0.2419 0.5009 1.0065 0.044 Uiso 1 1 calc R U
H11B H 0.1348 0.4287 0.9728 0.044 Uiso 1 1 calc R U
C115 C 0.3628(2) 0.36030(17) 0.96240(12) 0.0521(5) Uani 1 1 d . .
H11C H 0.3702 0.2920 1.0129 0.078 Uiso 1 1 calc R U
H11D H 0.4557 0.3964 0.9542 0.078 Uiso 1 1 calc R U
H11E H 0.3488 0.3249 0.9198 0.078 Uiso 1 1 calc R U
C116 C 0.35056(19) 0.65112(16) 0.85334(10) 0.0380(4) Uani 1 1 d . .
H11F H 0.3771 0.6850 0.8953 0.046 Uiso 1 1 calc R U
H11G H 0.4371 0.5853 0.8484 0.046 Uiso 1 1 calc R U
C117 C 0.3307(2) 0.76061(17) 0.77617(12) 0.0567(5) Uani 1 1 d . .
H11H H 0.4240 0.7959 0.7647 0.085 Uiso 1 1 calc R U
H11I H 0.2475 0.8282 0.7806 0.085 Uiso 1 1 calc R U
H11J H 0.3078 0.7282 0.7335 0.085 Uiso 1 1 calc R U
C118 C 0.1021(2) 0.86068(15) 0.93003(10) 0.0374(4) Uani 1 1 d . .
C119 C 0.1940(2) 0.79139(16) 0.99440(11) 0.0444(4) Uani 1 1 d . .
H119 H 0.1979 0.7015 1.0164 0.053 Uiso 1 1 calc R U
C120 C 0.2805(2) 0.85470(18) 1.02656(13) 0.0522(5) Uani 1 1 d . .
H120 H 0.3455 0.8079 1.0705 0.063 Uiso 1 1 calc R U
C121 C 0.2727(2) 0.98553(19) 0.99495(13) 0.0558(5) Uani 1 1 d . .
H121 H 0.3337 1.0285 1.0165 0.067 Uiso 1 1 calc R U
C122 C 0.1763(3) 1.05395(18) 0.93198(13) 0.0600(6) Uani 1 1 d . .
H122 H 0.1691 1.1444 0.9113 0.072 Uiso 1 1 calc R U
C123 C 0.0902(2) 0.99206(16) 0.89880(11) 0.0497(5) Uani 1 1 d . .
H123 H 0.0241 1.0390 0.8553 0.060 Uiso 1 1 calc R U
O1W O 0.42106(13) 0.46857(11) 0.72038(7) 0.0330(3) Uani 1 1 d . .
H1W1 H 0.398(2) 0.4066(19) 0.7035(12) 0.057(6) Uiso 1 1 d . .
H1W2 H 0.340(3) 0.486(2) 0.7526(14) 0.069(7) Uiso 1 1 d . .

loop_
_atom_site_aniso_label
_atom_site_aniso_U_11
_atom_site_aniso_U_22
_atom_site_aniso_U_33
_atom_site_aniso_U_23
_atom_site_aniso_U_13
_atom_site_aniso_U_12
O1 0.0331(6) 0.0226(4) 0.0234(5) -0.0074(4) 0.0010(4) -0.0017(4)
B2 0.0282(8) 0.0219(7) 0.0245(8) -0.0072(6) 0.0047(6) -0.0031(6)
C3 0.0239(7) 0.0213(6) 0.0259(7) -0.0079(5) -0.0001(6) -0.0045(5)
N4 0.0242(6) 0.0236(5) 0.0251(6) -0.0073(5) 0.0046(5) -0.0041(5)
N5 0.0279(6) 0.0280(6) 0.0271(6) -0.0068(5) 0.0070(5) -0.0069(5)
C6 0.0276(7) 0.0260(6) 0.0262(7) -0.0073(6) 0.0052(6) -0.0074(6)
N7 0.0248(6) 0.0221(5) 0.0237(6) -0.0060(4) 0.0029(5) -0.0045(5)
C8 0.0242(7) 0.0210(6) 0.0287(8) -0.0077(5) 0.0005(6) -0.0039(5)
C9 0.0306(8) 0.0283(7) 0.0273(8) -0.0060(6) 0.0009(6) -0.0049(6)
C10 0.0316(8) 0.0270(7) 0.0339(9) -0.0031(6) -0.0049(7) -0.0016(6)
C11 0.0273(8) 0.0261(7) 0.0399(9) -0.0113(6) -0.0031(7) 0.0004(6)
C12 0.0275(8) 0.0288(7) 0.0321(8) -0.0132(6) 0.0028(6) -0.0041(6)
C13 0.0252(7) 0.0220(6) 0.0261(7) -0.0077(5) -0.0003(6) -0.0057(6)
C14 0.0376(9) 0.0264(7) 0.0266(8) -0.0055(6) 0.0026(6) -0.0038(6)
C15 0.0421(10) 0.0379(8) 0.0380(9) -0.0097(7) -0.0084(8) -0.0020(8)
C16 0.0319(8) 0.0286(7) 0.0312(8) -0.0103(6) 0.0048(6) -0.0058(6)
C17 0.0304(9) 0.0474(9) 0.0453(10) -0.0155(8) 0.0092(7) -0.0102(7)
C18 0.0284(8) 0.0249(6) 0.0243(7) -0.0090(5) 0.0011(6) 0.0004(6)
C19 0.0318(8) 0.0267(7) 0.0326(8) -0.0096(6) 0.0002(6) -0.0033(6)
C20 0.0511(11) 0.0270(7) 0.0339(9) -0.0075(6) 0.0010(8) -0.0001(7)
C21 0.0540(11) 0.0363(8) 0.0307(9) -0.0036(7) 0.0024(8) 0.0169(8)
C22 0.0319(9) 0.0552(10) 0.0347(9) -0.0062(8) 0.0043(7) 0.0118(8)
C23 0.0281(8) 0.0403(8) 0.0333(9) -0.0069(7) 0.0047(7) -0.0017(7)
O101 0.0233(5) 0.0362(5) 0.0302(6) -0.0131(4) 0.0065(4) -0.0051(4)
B102 0.0244(8) 0.0311(8) 0.0272(9) -0.0103(7) 0.0048(7) -0.0015(7)
C103 0.0297(8) 0.0318(7) 0.0216(7) -0.0054(6) 0.0049(6) -0.0008(6)
N104 0.0360(8) 0.0358(7) 0.0303(7) -0.0108(5) 0.0021(6) 0.0086(6)
N105 0.0439(9) 0.0551(9) 0.0455(9) -0.0214(7) -0.0077(7) 0.0208(7)
C106 0.0347(9) 0.0618(11) 0.0437(11) -0.0236(9) -0.0068(8) 0.0193(9)
N107 0.0258(7) 0.0430(7) 0.0269(7) -0.0104(5) 0.0010(5) 0.0063(6)
C108 0.0264(8) 0.0427(8) 0.0222(7) -0.0079(6) 0.0009(6) -0.0012(7)
C109 0.0239(8) 0.0627(11) 0.0310(9) -0.0111(8) 0.0005(7) -0.0032(8)
C110 0.0296(9) 0.0677(11) 0.0327(9) -0.0115(8) -0.0018(7) -0.0159(8)
C111 0.0387(9) 0.0527(10) 0.0308(9) -0.0126(7) -0.0001(7) -0.0153(8)
C112 0.0304(8) 0.0397(8) 0.0269(8) -0.0088(6) 0.0037(6) -0.0066(7)
C113 0.0237(7) 0.0369(7) 0.0204(7) -0.0044(6) 0.0015(6) -0.0046(6)
C114 0.0380(9) 0.0353(8) 0.0318(9) -0.0090(6) 0.0004(7) 0.0015(7)
C115 0.0531(12) 0.0410(9) 0.0488(11) -0.0055(8) -0.0041(9) 0.0121(9)
C116 0.0326(9) 0.0431(9) 0.0454(10) -0.0228(8) 0.0102(7) -0.0104(7)
C117 0.0669(13) 0.0421(9) 0.0644(13) -0.0173(9) 0.0349(11) -0.0231(10)
C118 0.0439(10) 0.0347(8) 0.0331(9) -0.0148(7) 0.0095(7) 0.0002(7)
C119 0.0524(11) 0.0334(8) 0.0459(11) -0.0160(7) -0.0036(9) 0.0033(8)
C120 0.0522(12) 0.0496(10) 0.0605(13) -0.0299(9) -0.0026(10) 0.0004(9)
C121 0.0592(13) 0.0540(11) 0.0673(14) -0.0359(11) 0.0177(11) -0.0162(10)
C122 0.0841(16) 0.0398(10) 0.0586(13) -0.0176(9) 0.0224(12) -0.0169(11)
C123 0.0677(13) 0.0381(9) 0.0373(10) -0.0079(7) 0.0098(9) -0.0025(9)
O1W 0.0305(6) 0.0390(6) 0.0341(6) -0.0171(5) 0.0077(5) -0.0094(5)

loop_
_atom_type_symbol
_atom_type_description
_atom_type_scat_dispersion_real
_atom_type_scat_dispersion_imag
_atom_type_scat_source
C C 0.0033 0.0016 'International Tables Vol C Tables 4.2.6.8 and 6.1.1.4'
H H 0.0000 0.0000 'International Tables Vol C Tables 4.2.6.8 and 6.1.1.4'
B B 0.0013 0.0007 'International Tables Vol C Tables 4.2.6.8 and 6.1.1.4'
N N 0.0061 0.0033 'International Tables Vol C Tables 4.2.6.8 and 6.1.1.4'
O O 0.0106 0.0060 'International Tables Vol C Tables 4.2.6.8 and 6.1.1.4'

loop_
_geom_angle_atom_site_label_1
_geom_angle_atom_site_label_2
_geom_angle_atom_site_label_3
_geom_angle
C13 O1 B2 119.55(10)
O1 B2 C14 106.04(11)
O1 B2 C16 108.60(12)
C14 B2 C16 115.62(12)
O1 B2 C3 102.34(10)
C14 B2 C3 114.55(12)
C16 B2 C3 108.66(11)
N4 C3 N7 103.40(12)
N4 C3 B2 136.47(12)
N7 C3 B2 120.11(11)
C3 N4 N5 113.28(11)
C3 N4 C18 128.98(12)
N5 N4 C18 117.74(11)
C6 N5 N4 103.50(11)
N5 C6 N7 111.16(12)
N5 C6 H6 124.4
N7 C6 H6 124.4
C3 N7 C6 108.65(11)
C3 N7 C8 122.60(12)
C6 N7 C8 128.75(12)
C9 C8 C13 121.86(13)
C9 C8 N7 121.12(13)
C13 C8 N7 117.02(12)
C10 C9 C8 118.93(14)
C10 C9 H9 120.5
C8 C9 H9 120.5
C11 C10 C9 120.05(14)
C11 C10 H10 120.0
C9 C10 H10 120.0
C10 C11 C12 120.64(14)
C10 C11 H11 119.7
C12 C11 H11 119.7
C11 C12 C13 120.37(14)
C11 C12 H12 119.8
C13 C12 H12 119.8
O1 C13 C12 120.38(13)
O1 C13 C8 121.41(12)
C12 C13 C8 118.14(13)
C15 C14 B2 116.81(13)
C15 C14 H14A 108.1
B2 C14 H14A 108.1
C15 C14 H14B 108.1
B2 C14 H14B 108.1
H14A C14 H14B 107.3
C14 C15 H15A 109.5
C14 C15 H15B 109.5
H15A C15 H15B 109.5
C14 C15 H15C 109.5
H15A C15 H15C 109.5
H15B C15 H15C 109.5
C17 C16 B2 112.13(12)
C17 C16 H16A 109.2
B2 C16 H16A 109.2
C17 C16 H16B 109.2
B2 C16 H16B 109.2
H16A C16 H16B 107.9
C16 C17 H17A 109.5
C16 C17 H17B 109.5
H17A C17 H17B 109.5
C16 C17 H17C 109.5
H17A C17 H17C 109.5
H17B C17 H17C 109.5
C19 C18 C23 121.70(13)
C19 C18 N4 119.99(13)
C23 C18 N4 118.27(13)
C18 C19 C20 118.64(15)
C18 C19 H19 120.7
C20 C19 H19 120.7
C21 C20 C19 120.19(16)
C21 C20 H20 119.9
C19 C20 H20 119.9
C20 C21 C22 120.66(15)
C20 C21 H21 119.7
C22 C21 H21 119.7
C21 C22 C23 119.87(16)
C21 C22 H22 120.1
C23 C22 H22 120.1
C18 C23 C22 118.95(16)
C18 C23 H23 120.5
C22 C23 H23 120.5
C113 O101 B102 120.02(11)
O101 B102 C116 105.31(12)
O101 B102 C114 108.14(12)
C116 B102 C114 116.20(14)
O101 B102 C103 102.24(11)
C116 B102 C103 112.81(13)
C114 B102 C103 110.90(12)
N104 C103 N107 103.62(13)
N104 C103 B102 136.30(14)
N107 C103 B102 119.87(12)
C103 N104 N105 112.76(14)
C103 N104 C118 128.91(13)
N105 N104 C118 118.32(12)
C106 N105 N104 103.69(13)
N105 C106 N107 111.44(16)
N105 C106 H106 124.3
N107 C106 H106 124.3
C103 N107 C106 108.46(14)
C103 N107 C108 122.55(12)
C106 N107 C108 128.98(14)
C109 C108 C113 121.95(15)
C109 C108 N107 121.44(14)
C113 C108 N107 116.60(13)
C110 C109 C108 119.45(16)
C110 C109 H109 120.3
C108 C109 H109 120.3
C109 C110 C111 119.64(16)
C109 C110 H110 120.2
C111 C110 H110 120.2
C110 C111 C112 120.83(16)
C110 C111 H111 119.6
C112 C111 H111 119.6
C111 C112 C113 120.27(15)
C111 C112 H112 119.9
C113 C112 H112 119.9
O101 C113 C112 121.27(13)
O101 C113 C108 120.82(13)
C112 C113 C108 117.85(14)
C115 C114 B102 112.38(14)
C115 C114 H11A 109.1
B102 C114 H11A 109.1
C115 C114 H11B 109.1
B102 C114 H11B 109.1
H11A C114 H11B 107.9
C114 C115 H11C 109.5
C114 C115 H11D 109.5
H11C C115 H11D 109.5
C114 C115 H11E 109.5
H11C C115 H11E 109.5
H11D C115 H11E 109.5
C117 C116 B102 115.97(15)
C117 C116 H11F 108.3
B102 C116 H11F 108.3
C117 C116 H11G 108.3
B102 C116 H11G 108.3
H11F C116 H11G 107.4
C116 C117 H11H 109.5
C116 C117 H11I 109.5
H11H C117 H11I 109.5
C116 C117 H11J 109.5
H11H C117 H11J 109.5
H11I C117 H11J 109.5
C119 C118 C123 121.57(17)
C119 C118 N104 119.87(14)
C123 C118 N104 118.53(16)
C118 C119 C120 119.01(16)
C118 C119 H119 120.5
C120 C119 H119 120.5
C121 C120 C119 120.19(19)
C121 C120 H120 119.9
C119 C120 H120 119.9
C120 C121 C122 119.92(19)
C120 C121 H121 120.0
C122 C121 H121 120.0
C121 C122 C123 120.58(18)
C121 C122 H122 119.7
C123 C122 H122 119.7
C118 C123 C122 118.68(19)
C118 C123 H123 120.7
C122 C123 H123 120.7
H1W1 O1W H1W2 104.5(18)

loop_
_geom_bond_atom_site_label_1
_geom_bond_atom_site_label_2
_geom_bond_distance
O1 C13 1.3520(16)
O1 B2 1.5426(17)
B2 C14 1.606(2)
B2 C16 1.627(2)
B2 C3 1.639(2)
C3 N4 1.3364(17)
C3 N7 1.3590(17)
N4 N5 1.3849(16)
N4 C18 1.4348(17)
N5 C6 1.2966(18)
C6 N7 1.3689(18)
C6 H6 0.9500
N7 C8 1.4298(17)
C8 C9 1.3897(19)
C8 C13 1.393(2)
C9 C10 1.385(2)
C9 H9 0.9500
C10 C11 1.384(2)
C10 H10 0.9500
C11 C12 1.385(2)
C11 H11 0.9500
C12 C13 1.3926(19)
C12 H12 0.9500
C14 C15 1.531(2)
C14 H14A 0.9900
C14 H14B 0.9900
C15 H15A 0.9800
C15 H15B 0.9800
C15 H15C 0.9800
C16 C17 1.522(2)
C16 H16A 0.9900
C16 H16B 0.9900
C17 H17A 0.9800
C17 H17B 0.9800
C17 H17C 0.9800
C18 C19 1.379(2)
C18 C23 1.382(2)
C19 C20 1.391(2)
C19 H19 0.9500
C20 C21 1.374(3)
C20 H20 0.9500
C21 C22 1.380(3)
C21 H21 0.9500
C22 C23 1.387(2)
C22 H22 0.9500
C23 H23 0.9500
O101 C113 1.3435(17)
O101 B102 1.5427(19)
B102 C116 1.603(2)
B102 C114 1.618(2)
B102 C103 1.642(2)
C103 N104 1.3418(18)
C103 N107 1.356(2)
N104 N105 1.3840(19)
N104 C118 1.435(2)
N105 C106 1.292(2)
C106 N107 1.366(2)
C106 H106 0.9500
N107 C108 1.427(2)
C108 C109 1.384(2)
C108 C113 1.394(2)
C109 C110 1.379(2)
C109 H109 0.9500
C110 C111 1.383(2)
C110 H110 0.9500
C111 C112 1.389(2)
C111 H111 0.9500
C112 C113 1.393(2)
C112 H112 0.9500
C114 C115 1.534(2)
C114 H11A 0.9900
C114 H11B 0.9900
C115 H11C 0.9800
C115 H11D 0.9800
C115 H11E 0.9800
C116 C117 1.524(3)
C116 H11F 0.9900
C116 H11G 0.9900
C117 H11H 0.9800
C117 H11I 0.9800
C117 H11J 0.9800
C118 C119 1.376(2)
C118 C123 1.380(2)
C119 C120 1.384(3)
C119 H119 0.9500
C120 C121 1.379(3)
C120 H120 0.9500
C121 C122 1.380(3)
C121 H121 0.9500
C122 C123 1.381(3)
C122 H122 0.9500
C123 H123 0.9500
O1W H1W1 0.89(2)
O1W H1W2 0.94(2)

loop_
_geom_hbond_atom_site_label_D
_geom_hbond_atom_site_label_H
_geom_hbond_atom_site_label_A
_geom_hbond_distance_DH
_geom_hbond_distance_HA
_geom_hbond_distance_DA
_geom_hbond_angle_DHA
_geom_hbond_site_symmetry_A
C6 H6 O1W 0.95 2.24 3.1840(18) 176.5 2_666
C9 H9 O1W 0.95 2.65 3.531(2) 154.5 2_666
O1W H1W1 O1 0.89(2) 1.95(2) 2.8163(15) 162.4(19) .
O1W H1W2 O101 0.94(2) 1.88(2) 2.8266(15) 178(2) .

loop_
_geom_torsion_atom_site_label_1
_geom_torsion_atom_site_label_2
_geom_torsion_atom_site_label_3
_geom_torsion_atom_site_label_4
_geom_torsion
C13 O1 B2 C14 167.13(12)
C13 O1 B2 C16 -68.01(15)
C13 O1 B2 C3 46.77(15)
O1 B2 C3 N4 153.36(15)
C14 B2 C3 N4 39.1(2)
C16 B2 C3 N4 -91.90(19)
O1 B2 C3 N7 -28.57(16)
C14 B2 C3 N7 -142.83(12)
C16 B2 C3 N7 86.17(14)
N7 C3 N4 N5 0.49(15)
B2 C3 N4 N5 178.77(14)
N7 C3 N4 C18 -179.81(12)
B2 C3 N4 C18 -1.5(3)
C3 N4 N5 C6 -0.01(15)
C18 N4 N5 C6 -179.75(12)
N4 N5 C6 N7 -0.49(15)
N4 C3 N7 C6 -0.76(14)
B2 C3 N7 C6 -179.39(12)
N4 C3 N7 C8 179.56(11)
B2 C3 N7 C8 0.93(19)
N5 C6 N7 C3 0.82(16)
N5 C6 N7 C8 -179.53(13)
C3 N7 C8 C9 -165.59(13)
C6 N7 C8 C9 14.8(2)
C3 N7 C8 C13 15.10(19)
C6 N7 C8 C13 -164.51(13)
C13 C8 C9 C10 -0.1(2)
N7 C8 C9 C10 -179.33(13)
C8 C9 C10 C11 -0.6(2)
C9 C10 C11 C12 0.5(2)
C10 C11 C12 C13 0.1(2)
B2 O1 C13 C12 145.13(13)
B2 O1 C13 C8 -37.98(18)
C11 C12 C13 O1 176.26(13)
C11 C12 C13 C8 -0.7(2)
C9 C8 C13 O1 -176.27(12)
N7 C8 C13 O1 3.04(19)
C9 C8 C13 C12 0.7(2)
N7 C8 C13 C12 -179.99(12)
O1 B2 C14 C15 -65.85(16)
C16 B2 C14 C15 173.75(13)
C3 B2 C14 C15 46.22(17)
O1 B2 C16 C17 -55.58(16)
C14 B2 C16 C17 63.42(17)
C3 B2 C16 C17 -166.17(12)
C3 N4 C18 C19 48.6(2)
N5 N4 C18 C19 -131.69(14)
C3 N4 C18 C23 -133.56(16)
N5 N4 C18 C23 46.13(18)
C23 C18 C19 C20 0.3(2)
N4 C18 C19 C20 177.99(13)
C18 C19 C20 C21 -0.9(2)
C19 C20 C21 C22 1.1(3)
C20 C21 C22 C23 -0.7(3)
C19 C18 C23 C22 0.2(2)
N4 C18 C23 C22 -177.62(14)
C21 C22 C23 C18 0.1(3)
C113 O101 B102 C116 -164.91(12)
C113 O101 B102 C114 70.24(16)
C113 O101 B102 C103 -46.84(16)
O101 B102 C103 N104 -149.13(17)
C116 B102 C103 N104 -36.5(2)
C114 B102 C103 N104 95.8(2)
O101 B102 C103 N107 24.48(17)
C116 B102 C103 N107 137.08(15)
C114 B102 C103 N107 -90.60(16)
N107 C103 N104 N105 -1.69(17)
B102 C103 N104 N105 172.61(16)
N107 C103 N104 C118 177.50(15)
B102 C103 N104 C118 -8.2(3)
C103 N104 N105 C106 0.6(2)
C118 N104 N105 C106 -178.65(15)
N104 N105 C106 N107 0.7(2)
N104 C103 N107 C106 2.04(17)
B102 C103 N107 C106 -173.42(14)
N104 C103 N107 C108 -178.24(13)
B102 C103 N107 C108 6.3(2)
N105 C106 N107 C103 -1.8(2)
N105 C106 N107 C108 178.48(16)
C103 N107 C108 C109 159.85(15)
C106 N107 C108 C109 -20.5(3)
C103 N107 C108 C113 -21.4(2)
C106 N107 C108 C113 158.21(16)
C113 C108 C109 C110 -1.1(2)
N107 C108 C109 C110 177.52(15)
C108 C109 C110 C111 1.0(3)
C109 C110 C111 C112 -0.6(3)
C110 C111 C112 C113 0.4(2)
B102 O101 C113 C112 -144.40(14)
B102 O101 C113 C108 38.58(19)
C111 C112 C113 O101 -177.58(14)
C111 C112 C113 C108 -0.5(2)
C109 C108 C113 O101 177.97(14)
N107 C108 C113 O101 -0.7(2)
C109 C108 C113 C112 0.8(2)
N107 C108 C113 C112 -177.85(13)
O101 B102 C114 C115 61.83(17)
C116 B102 C114 C115 -56.26(19)
C103 B102 C114 C115 173.17(14)
O101 B102 C116 C117 60.44(17)
C114 B102 C116 C117 -179.93(13)
C103 B102 C116 C117 -50.26(19)
C103 N104 C118 C119 -44.0(2)
N105 N104 C118 C119 135.19(17)
C103 N104 C118 C123 138.20(18)
N105 N104 C118 C123 -42.7(2)
C123 C118 C119 C120 -2.5(3)
N104 C118 C119 C120 179.74(16)
C118 C119 C120 C121 0.9(3)
C119 C120 C121 C122 1.2(3)
C120 C121 C122 C123 -1.8(3)
C119 C118 C123 C122 1.9(3)
N104 C118 C123 C122 179.72(16)
C121 C122 C123 C118 0.2(3)
